data_4072063
loop_
_publ_author_name
'Peckermann, Ilja'
'Robert, Dominique'
'Englert, Ulli'
'Spaniol, Thomas P.'
'Okuda, Jun'

_publ_section_title
;
 Neutral and Cationic Trimethylsilylmethyl Complexes of Indium
;
_journal_issue 18
_journal_name_full Organometallics
_journal_page_first 4817
_journal_paper_doi 10.1021/om800562z
_journal_volume 27
_journal_year 2008
_chemical_formula_sum 'C12 H33 In Si3'
_chemical_formula_weight 376.47
_chemical_name_systematic
; 
 ? 
;
_space_group_IT_number 2
_symmetry_cell_setting triclinic
_symmetry_space_group_name_Hall '-P 1'
_symmetry_space_group_name_H-M 'P -1'
_atom_sites_solution_hydrogens geom
_atom_sites_solution_primary direct
_atom_sites_solution_secondary difmap
_audit_creation_method SHELXL-97
_cell_angle_alpha 74.22(2)
_cell_angle_beta 77.787(19)
_cell_angle_gamma 67.66(2)
_cell_formula_units_Z 2
_cell_length_a 10.353(3)
_cell_length_b 10.358(3)
_cell_length_c 10.386(2)
_cell_measurement_reflns_used 25
_cell_measurement_temperature 213(2)
_cell_measurement_theta_max 15.8
_cell_measurement_theta_min 10.8
_cell_volume 984.0(5)
_computing_cell_refinement CAD4_(Enraf-Nonius,_1977)
_computing_data_collection CAD4_(Enraf-Nonius,_1977)
_computing_data_reduction 'PLATON (Spek, 1990)'
_computing_molecular_graphics 'PLATON (Spek, 1990)'
_computing_structure_refinement 'SHELXL-97 (Sheldrick, 1997)'
_computing_structure_solution 'SHELXS-97 (Sheldrick, 1997)'
_diffrn_ambient_temperature 213(2)
_diffrn_measured_fraction_theta_full .997
_diffrn_measured_fraction_theta_max .997
_diffrn_measurement_device_type Enraf_Nonius_CAD4
_diffrn_measurement_method \q/2\q
_diffrn_radiation_monochromator graphite
_diffrn_radiation_source 'fine-focus sealed tube'
_diffrn_radiation_type MoK\a
_diffrn_radiation_wavelength 0.71073
_diffrn_reflns_av_R_equivalents 0.0841
_diffrn_reflns_av_sigmaI/netI 0.1079
_diffrn_reflns_limit_h_max 12
_diffrn_reflns_limit_h_min -12
_diffrn_reflns_limit_k_max 12
_diffrn_reflns_limit_k_min -12
_diffrn_reflns_limit_l_max 12
_diffrn_reflns_limit_l_min -12
_diffrn_reflns_number 8000
_diffrn_reflns_theta_full 26.01
_diffrn_reflns_theta_max 26.01
_diffrn_reflns_theta_min 2.05
_diffrn_standards_decay_% -42.
_diffrn_standards_interval_time 60
_diffrn_standards_number 3
_exptl_absorpt_coefficient_mu 1.366
_exptl_absorpt_correction_type none
_exptl_crystal_colour colourless
_exptl_crystal_density_diffrn 1.271
_exptl_crystal_density_method 'not measured'
_exptl_crystal_description rod
_exptl_crystal_F_000 392
_exptl_crystal_size_max 0.50
_exptl_crystal_size_mid 0.30
_exptl_crystal_size_min 0.30
_refine_diff_density_max .986
_refine_diff_density_min -.836
_refine_diff_density_rms .146
_refine_ls_extinction_method none
_refine_ls_goodness_of_fit_ref 1.077
_refine_ls_hydrogen_treatment constr
_refine_ls_matrix_type full
_refine_ls_number_parameters 154
_refine_ls_number_reflns 3855
_refine_ls_number_restraints 0
_refine_ls_restrained_S_all 1.077
_refine_ls_R_factor_all 0.0970
_refine_ls_R_factor_gt 0.0634
_refine_ls_shift/su_max 0.000
_refine_ls_shift/su_mean 0.000
_refine_ls_structure_factor_coef Fsqd
_refine_ls_weighting_details 'calc w=1/[\s^2^(Fo^2^)+(0.0300P)^2^+5.5000P] where P=(Fo^2^+2Fc^2^)/3'
_refine_ls_weighting_scheme calc
_refine_ls_wR_factor_gt 0.1311
_refine_ls_wR_factor_ref 0.1384
_reflns_number_gt 2828
_reflns_number_total 3855
_reflns_threshold_expression >2sigma(I)
_cod_data_source_file om800562z_si_001.cif
_cod_data_source_block 1
_cod_original_cell_volume 984.0(4)
_cod_database_code 4072063

loop_
_symmetry_equiv_pos_as_xyz
'x, y, z'
'-x, -y, -z'

loop_
_atom_site_label
_atom_site_type_symbol
_atom_site_fract_x
_atom_site_fract_y
_atom_site_fract_z
_atom_site_U_iso_or_equiv
_atom_site_adp_type
_atom_site_occupancy
_atom_site_symmetry_multiplicity
_atom_site_calc_flag
_atom_site_refinement_flags
In1 In 0.46696(6) 0.57762(6) 0.32399(6) 0.03188(18) Uani 1 1 d .
Si1 Si 0.4786(2) 0.2498(2) 0.2655(2) 0.0355(5) Uani 1 1 d .
Si2 Si 0.8035(2) 0.5580(2) 0.2479(2) 0.0315(5) Uani 1 1 d .
Si3 Si 0.1676(2) 0.8806(2) 0.2548(2) 0.0351(5) Uani 1 1 d .
C1 C 0.4174(8) 0.4473(9) 0.2230(8) 0.0381(19) Uani 1 1 d .
H1A H 0.3155 0.4790 0.2310 0.046 Uiso 1 1 calc R
H1B H 0.4493 0.4739 0.1281 0.046 Uiso 1 1 calc R
C2 C 0.4564(11) 0.1843(11) 0.1220(10) 0.054(2) Uani 1 1 d .
H2A H 0.3584 0.2176 0.1113 0.082 Uiso 1 1 calc R
H2B H 0.4923 0.0818 0.1412 0.082 Uiso 1 1 calc R
H2C H 0.5072 0.2202 0.0404 0.082 Uiso 1 1 calc R
C3 C 0.3677(10) 0.1892(11) 0.4213(10) 0.058(3) Uani 1 1 d .
H3A H 0.4021 0.1902 0.4997 0.087 Uiso 1 1 calc R
H3B H 0.3724 0.0941 0.4244 0.087 Uiso 1 1 calc R
H3C H 0.2718 0.2525 0.4193 0.087 Uiso 1 1 calc R
C4 C 0.6666(9) 0.1683(10) 0.2947(10) 0.051(2) Uani 1 1 d .
H4A H 0.7230 0.2053 0.2187 0.076 Uiso 1 1 calc R
H4B H 0.6960 0.0665 0.3062 0.076 Uiso 1 1 calc R
H4C H 0.6779 0.1911 0.3743 0.076 Uiso 1 1 calc R
C5 C 0.6753(7) 0.5060(8) 0.3893(7) 0.0295(16) Uani 1 1 d .
H5A H 0.6690 0.5483 0.4641 0.035 Uiso 1 1 calc R
H5B H 0.7082 0.4030 0.4203 0.035 Uiso 1 1 calc R
C6 C 0.7515(10) 0.7555(9) 0.1976(9) 0.048(2) Uani 1 1 d .
H6A H 0.7558 0.7924 0.2713 0.072 Uiso 1 1 calc R
H6B H 0.6572 0.7953 0.1742 0.072 Uiso 1 1 calc R
H6C H 0.8145 0.7809 0.1212 0.072 Uiso 1 1 calc R
C7 C 0.8068(10) 0.4865(11) 0.0996(8) 0.051(2) Uani 1 1 d .
H7A H 0.8774 0.5074 0.0294 0.077 Uiso 1 1 calc R
H7B H 0.7165 0.5305 0.0671 0.077 Uiso 1 1 calc R
H7C H 0.8283 0.3850 0.1262 0.077 Uiso 1 1 calc R
C8 C 0.9843(9) 0.4845(11) 0.2956(10) 0.050(2) Uani 1 1 d .
H8A H 1.0136 0.3822 0.3196 0.075 Uiso 1 1 calc R
H8B H 0.9857 0.5204 0.3711 0.075 Uiso 1 1 calc R
H8C H 1.0472 0.5128 0.2208 0.075 Uiso 1 1 calc R
C9 C 0.3503(8) 0.8057(8) 0.2948(9) 0.0372(19) Uani 1 1 d .
H9A H 0.3500 0.8346 0.3763 0.045 Uiso 1 1 calc R
H9B H 0.4045 0.8528 0.2230 0.045 Uiso 1 1 calc R
C10 C 0.0527(10) 0.8107(12) 0.3975(11) 0.064(3) Uani 1 1 d .
H10A H 0.0785 0.7096 0.4062 0.096 Uiso 1 1 calc R
H10B H -0.0437 0.8572 0.3806 0.096 Uiso 1 1 calc R
H10C H 0.0641 0.8293 0.4794 0.096 Uiso 1 1 calc R
C11 C 0.1542(12) 0.8321(12) 0.0983(10) 0.065(3) Uani 1 1 d .
H11A H 0.2217 0.8573 0.0268 0.097 Uiso 1 1 calc R
H11B H 0.0612 0.8829 0.0727 0.097 Uiso 1 1 calc R
H11C H 0.1728 0.7312 0.1151 0.097 Uiso 1 1 calc R
C12 C 0.1010(10) 1.0791(10) 0.2262(11) 0.059(3) Uani 1 1 d .
H12A H 0.1294 1.1077 0.2932 0.088 Uiso 1 1 calc R
H12B H 0.0002 1.1140 0.2325 0.088 Uiso 1 1 calc R
H12C H 0.1392 1.1180 0.1382 0.088 Uiso 1 1 calc R

loop_
_atom_site_aniso_label
_atom_site_aniso_U_11
_atom_site_aniso_U_22
_atom_site_aniso_U_33
_atom_site_aniso_U_23
_atom_site_aniso_U_13
_atom_site_aniso_U_12
In1 0.0250(3) 0.0304(3) 0.0383(3) -0.0082(2) -0.0031(2) -0.0071(2)
Si1 0.0370(12) 0.0313(12) 0.0378(13) -0.0069(10) -0.0062(10) -0.0109(10)
Si2 0.0260(10) 0.0378(12) 0.0295(12) -0.0057(9) -0.0008(9) -0.0120(9)
Si3 0.0299(11) 0.0321(12) 0.0371(13) -0.0062(10) -0.0045(9) -0.0044(9)
C1 0.034(4) 0.041(5) 0.040(5) -0.005(4) -0.011(4) -0.012(4)
C2 0.061(6) 0.058(6) 0.054(6) -0.021(5) -0.017(5) -0.018(5)
C3 0.057(6) 0.047(6) 0.059(6) 0.002(5) 0.000(5) -0.019(5)
C4 0.042(5) 0.042(5) 0.067(7) -0.019(5) -0.015(4) -0.005(4)
C5 0.031(4) 0.026(4) 0.027(4) -0.002(3) -0.002(3) -0.008(3)
C6 0.059(6) 0.041(5) 0.047(5) -0.006(4) -0.003(4) -0.024(4)
C7 0.056(6) 0.073(7) 0.028(5) -0.014(4) 0.003(4) -0.028(5)
C8 0.035(5) 0.060(6) 0.056(6) -0.009(5) -0.005(4) -0.020(4)
C9 0.037(4) 0.025(4) 0.050(5) -0.005(4) -0.013(4) -0.010(3)
C10 0.050(6) 0.064(7) 0.062(7) 0.008(5) 0.008(5) -0.024(5)
C11 0.069(7) 0.073(8) 0.051(6) -0.010(5) -0.024(5) -0.016(6)
C12 0.049(6) 0.034(5) 0.084(8) -0.014(5) -0.014(5) 0.001(4)

loop_
_atom_type_symbol
_atom_type_description
_atom_type_scat_dispersion_real
_atom_type_scat_dispersion_imag
_atom_type_scat_source
C C .0033 .0016 'International Tables Vol C Tables 4.2.6.8 and 6.1.1.4'
H H .0000 .0000 'International Tables Vol C Tables 4.2.6.8 and 6.1.1.4'
In In -.7276 1.3100 'International Tables Vol C Tables 4.2.6.8 and 6.1.1.4'
Si Si .0817 .0704 'International Tables Vol C Tables 4.2.6.8 and 6.1.1.4'

loop_
_geom_angle_atom_site_label_1
_geom_angle_atom_site_label_2
_geom_angle_atom_site_label_3
_geom_angle
C1 In1 C9 119.9(3)
C1 In1 C5 119.9(3)
C9 In1 C5 116.2(3)
C1 Si1 C4 112.7(4)
C1 Si1 C3 109.2(4)
C4 Si1 C3 109.0(5)
C1 Si1 C2 108.9(4)
C4 Si1 C2 108.3(4)
C3 Si1 C2 108.6(5)
C8 Si2 C6 108.5(4)
C8 Si2 C5 111.7(4)
C6 Si2 C5 110.3(4)
C8 Si2 C7 107.8(5)
C6 Si2 C7 109.0(4)
C5 Si2 C7 109.5(4)
C9 Si3 C10 109.6(4)
C9 Si3 C12 110.9(4)
C10 Si3 C12 108.6(5)
C9 Si3 C11 111.2(5)
C10 Si3 C11 109.0(5)
C12 Si3 C11 107.6(5)
Si1 C1 In1 124.6(4)
Si1 C1 H1A 106.2
In1 C1 H1A 106.2
Si1 C1 H1B 106.2
In1 C1 H1B 106.2
H1A C1 H1B 106.4
Si1 C2 H2A 109.5
Si1 C2 H2B 109.5
H2A C2 H2B 109.5
Si1 C2 H2C 109.5
H2A C2 H2C 109.5
H2B C2 H2C 109.5
Si1 C3 H3A 109.5
Si1 C3 H3B 109.5
H3A C3 H3B 109.5
Si1 C3 H3C 109.5
H3A C3 H3C 109.5
H3B C3 H3C 109.5
Si1 C4 H4A 109.5
Si1 C4 H4B 109.5
H4A C4 H4B 109.5
Si1 C4 H4C 109.5
H4A C4 H4C 109.5
H4B C4 H4C 109.5
Si2 C5 In1 110.7(3)
Si2 C5 H5A 109.5
In1 C5 H5A 109.5
Si2 C5 H5B 109.5
In1 C5 H5B 109.5
H5A C5 H5B 108.1
Si2 C6 H6A 109.5
Si2 C6 H6B 109.5
H6A C6 H6B 109.5
Si2 C6 H6C 109.5
H6A C6 H6C 109.5
H6B C6 H6C 109.5
Si2 C7 H7A 109.5
Si2 C7 H7B 109.5
H7A C7 H7B 109.5
Si2 C7 H7C 109.5
H7A C7 H7C 109.5
H7B C7 H7C 109.5
Si2 C8 H8A 109.5
Si2 C8 H8B 109.5
H8A C8 H8B 109.5
Si2 C8 H8C 109.5
H8A C8 H8C 109.5
H8B C8 H8C 109.5
Si3 C9 In1 121.3(4)
Si3 C9 H9A 107.0
In1 C9 H9A 107.0
Si3 C9 H9B 107.0
In1 C9 H9B 107.0
H9A C9 H9B 106.7
Si3 C10 H10A 109.5
Si3 C10 H10B 109.5
H10A C10 H10B 109.5
Si3 C10 H10C 109.5
H10A C10 H10C 109.5
H10B C10 H10C 109.5
Si3 C11 H11A 109.5
Si3 C11 H11B 109.5
H11A C11 H11B 109.5
Si3 C11 H11C 109.5
H11A C11 H11C 109.5
H11B C11 H11C 109.5
Si3 C12 H12A 109.5
Si3 C12 H12B 109.5
H12A C12 H12B 109.5
Si3 C12 H12C 109.5
H12A C12 H12C 109.5
H12B C12 H12C 109.5

loop_
_geom_bond_atom_site_label_1
_geom_bond_atom_site_label_2
_geom_bond_distance
In1 C1 2.171(8)
In1 C9 2.175(8)
In1 C5 2.189(7)
Si1 C1 1.850(8)
Si1 C4 1.859(9)
Si1 C3 1.882(9)
Si1 C2 1.883(9)
Si2 C8 1.853(9)
Si2 C6 1.857(9)
Si2 C5 1.870(7)
Si2 C7 1.871(9)
Si3 C9 1.843(8)
Si3 C10 1.860(9)
Si3 C12 1.863(9)
Si3 C11 1.873(10)
C1 H1A 0.9700
C1 H1B 0.9700
C2 H2A 0.9600
C2 H2B 0.9600
C2 H2C 0.9600
C3 H3A 0.9600
C3 H3B 0.9600
C3 H3C 0.9600
C4 H4A 0.9600
C4 H4B 0.9600
C4 H4C 0.9600
C5 H5A 0.9700
C5 H5B 0.9700
C6 H6A 0.9600
C6 H6B 0.9600
C6 H6C 0.9600
C7 H7A 0.9600
C7 H7B 0.9600
C7 H7C 0.9600
C8 H8A 0.9600
C8 H8B 0.9600
C8 H8C 0.9600
C9 H9A 0.9700
C9 H9B 0.9700
C10 H10A 0.9600
C10 H10B 0.9600
C10 H10C 0.9600
C11 H11A 0.9600
C11 H11B 0.9600
C11 H11C 0.9600
C12 H12A 0.9600
C12 H12B 0.9600
C12 H12C 0.9600
